data_4314789
loop_
_publ_author_name
'Brian S. Newell'
'Anthony K. Rapp\'e'
'Matthew P. Shores'

_publ_contact_author_address
;Department of Chemistry
Colorado State University
Fort Collins, CO 80521
;
_publ_contact_author_email shores@lamar.colostate.edu
_publ_contact_author_fax 011(970)4911801
_publ_contact_author_name 'Matthew P. Shores'
_publ_contact_author_phone 011(970)4916033
_publ_section_title
;
 Experimental Evidence for Magnetic Exchange in Di- and Trinuclear
 Uranium(IV) Ethynylbenzene Complexes
;
_journal_name_full 'Inorganic Chemistry'
_journal_page_first 1595
_journal_page_last 1606
_journal_paper_doi 10.1021/ic901986w
_journal_volume 49
_journal_year 2010
_chemical_formula_moiety 'C44 H75 Li N4 O Si3 U'
_chemical_formula_sum 'C44 H75 Li N4 O Si3 U'
_chemical_formula_weight 1005.32
_chemical_name_systematic
; 
 ? 
;
_space_group_IT_number 14
_symmetry_cell_setting monoclinic
_symmetry_space_group_name_Hall '-P 2ybc'
_symmetry_space_group_name_H-M 'P 1 21/c 1'
_atom_sites_solution_hydrogens geom
_atom_sites_solution_primary direct
_atom_sites_solution_secondary difmap
_audit_creation_method 'Bruker SHELXTL'
_cell_angle_alpha 90.00
_cell_angle_beta 96.3540(10)
_cell_angle_gamma 90.00
_cell_formula_units_Z 4
_cell_length_a 14.6808(3)
_cell_length_b 18.0721(4)
_cell_length_c 18.8132(3)
_cell_measurement_reflns_used 9258
_cell_measurement_temperature 296(2)
_cell_measurement_theta_max 32.78
_cell_measurement_theta_min 2.50
_cell_volume 4960.72(17)
_computing_cell_refinement 'Bruker SMART'
_computing_data_collection 'Bruker SMART'
_computing_data_reduction 'Bruker SAINT'
_computing_molecular_graphics 'Bruker SHELXTL'
_computing_publication_material 'Bruker SHELXTL'
_computing_structure_refinement 'SHELXL-97 (Sheldrick, 2008)'
_computing_structure_solution 'SHELXS-97 (Sheldrick, 2008)'
_diffrn_ambient_temperature 296(2)
_diffrn_measured_fraction_theta_full 0.991
_diffrn_measured_fraction_theta_max 0.991
_diffrn_measurement_device_type 'CCD area detector'
_diffrn_measurement_method 'phi and omega scans'
_diffrn_radiation_monochromator graphite
_diffrn_radiation_source 'fine-focus sealed tube'
_diffrn_radiation_type MoK\a
_diffrn_radiation_wavelength 0.71073
_diffrn_reflns_av_R_equivalents 0.0661
_diffrn_reflns_av_sigmaI/netI 0.0620
_diffrn_reflns_limit_h_max 22
_diffrn_reflns_limit_h_min -22
_diffrn_reflns_limit_k_max 27
_diffrn_reflns_limit_k_min -27
_diffrn_reflns_limit_l_max 25
_diffrn_reflns_limit_l_min -28
_diffrn_reflns_number 110956
_diffrn_reflns_theta_full 32.83
_diffrn_reflns_theta_max 32.83
_diffrn_reflns_theta_min 1.40
_exptl_absorpt_coefficient_mu 3.378
_exptl_absorpt_correction_T_max 0.7691
_exptl_absorpt_correction_T_min 0.5209
_exptl_absorpt_correction_type multi-scan
_exptl_absorpt_process_details 'SADABS, Sheldrick, 1997'
_exptl_crystal_colour red
_exptl_crystal_density_diffrn 1.346
_exptl_crystal_density_meas ?
_exptl_crystal_density_method 'not measured'
_exptl_crystal_description rod
_exptl_crystal_F_000 2048
_exptl_crystal_size_max 0.22
_exptl_crystal_size_mid 0.10
_exptl_crystal_size_min 0.08
_refine_diff_density_max 1.821
_refine_diff_density_min -0.887
_refine_diff_density_rms 0.132
_refine_ls_extinction_method none
_refine_ls_goodness_of_fit_ref 0.999
_refine_ls_hydrogen_treatment constr
_refine_ls_matrix_type full
_refine_ls_number_parameters 502
_refine_ls_number_reflns 18303
_refine_ls_number_restraints 0
_refine_ls_restrained_S_all 0.999
_refine_ls_R_factor_all 0.0653
_refine_ls_R_factor_gt 0.0336
_refine_ls_shift/su_max 0.008
_refine_ls_shift/su_mean 0.000
_refine_ls_structure_factor_coef Fsqd
_refine_ls_weighting_details 'calc w=1/[\s^2^(Fo^2^)+(0.0215P)^2^+1.6134P] where P=(Fo^2^+2Fc^2^)/3'
_refine_ls_weighting_scheme calc
_refine_ls_wR_factor_gt 0.0553
_refine_ls_wR_factor_ref 0.0628
_reflns_number_gt 13088
_reflns_number_total 18303
_reflns_threshold_expression >2sigma(I)
_cod_data_source_file ic901986w_si_002_3.cif
_cod_data_source_block msn130
_cod_depositor_comments
;
The following automatic conversions were performed:

'_symmetry_cell_setting' value 'Monoclinic' changed to 'monoclinic'
according to the built-in table from CIF Core dictionary named
'cif_core.dic' version 2.4.1 from 2010-06-29.

Automatic conversion script
Id: cif_fix_values 1646 2011-03-28 12:23:43Z adriana 

The following automatic conversions were performed:

'_exptl_crystal_density_meas' value 'not measured' was changed to '?'
- the value is perceived as not measured.

Automatic conversion script
Id: cif_fix_values 3008 2015-01-20 13:52:24Z robertas 
;
_cod_database_code 4314789

loop_
_symmetry_equiv_pos_as_xyz
'x, y, z'
'-x, y+1/2, -z+1/2'
'-x, -y, -z'
'x, -y-1/2, z-1/2'

loop_
_atom_site_label
_atom_site_type_symbol
_atom_site_fract_x
_atom_site_fract_y
_atom_site_fract_z
_atom_site_U_iso_or_equiv
_atom_site_adp_type
_atom_site_occupancy
_atom_site_symmetry_multiplicity
_atom_site_calc_flag
_atom_site_refinement_flags
_atom_site_disorder_assembly
_atom_site_disorder_group
U1 U 0.310982(6) 0.206845(5) 0.769666(4) 0.01411(2) Uani 1 1 d . . .
O1 O -0.00365(13) 0.25130(11) 0.87404(10) 0.0317(5) Uani 1 1 d . . .
Si1 Si 0.52391(5) 0.21949(4) 0.87580(3) 0.01836(15) Uani 1 1 d . . .
Si2 Si 0.25310(5) 0.02391(4) 0.82128(3) 0.01835(14) Uani 1 1 d . . .
Si3 Si 0.27959(5) 0.37729(4) 0.66616(3) 0.01849(14) Uani 1 1 d . . .
N1 N 0.46344(13) 0.23238(12) 0.79300(10) 0.0177(4) Uani 1 1 d . . .
N2 N 0.31991(13) 0.08019(12) 0.77361(10) 0.0185(4) Uani 1 1 d . . .
N3 N 0.28861(13) 0.28267(11) 0.67490(10) 0.0185(4) Uani 1 1 d . . .
N4 N 0.40009(13) 0.15755(11) 0.66348(10) 0.0167(4) Uani 1 1 d . . .
C1 C 0.51558(16) 0.23678(15) 0.73002(12) 0.0214(5) Uani 1 1 d . . .
H1A H 0.5805 0.2419 0.7458 0.026 Uiso 1 1 calc R . .
H1B H 0.4961 0.2799 0.7015 0.026 Uiso 1 1 calc R . .
C2 C 0.49925(17) 0.16728(15) 0.68509(12) 0.0219(5) Uani 1 1 d . . .
H2A H 0.5314 0.1711 0.6429 0.026 Uiso 1 1 calc R . .
H2B H 0.5230 0.1246 0.7125 0.026 Uiso 1 1 calc R . .
C3 C 0.37421(17) 0.03923(15) 0.72436(12) 0.0215(5) Uani 1 1 d . . .
H3A H 0.3489 -0.0100 0.7163 0.026 Uiso 1 1 calc R . .
H3B H 0.4369 0.0342 0.7462 0.026 Uiso 1 1 calc R . .
C4 C 0.37327(18) 0.07933(14) 0.65324(12) 0.0220(5) Uani 1 1 d . . .
H4A H 0.4152 0.0550 0.6244 0.026 Uiso 1 1 calc R . .
H4B H 0.3123 0.0767 0.6276 0.026 Uiso 1 1 calc R . .
C5 C 0.27785(17) 0.23723(15) 0.60920(12) 0.0211(5) Uani 1 1 d . . .
H5A H 0.2576 0.2681 0.5683 0.025 Uiso 1 1 calc R . .
H5B H 0.2320 0.1992 0.6132 0.025 Uiso 1 1 calc R . .
C6 C 0.36899(17) 0.20166(15) 0.59893(12) 0.0210(5) Uani 1 1 d . . .
H6A H 0.3622 0.1699 0.5571 0.025 Uiso 1 1 calc R . .
H6B H 0.4139 0.2395 0.5917 0.025 Uiso 1 1 calc R . .
C7 C 0.44080(17) 0.18643(15) 0.93782(13) 0.0227(6) Uani 1 1 d . . .
H7A H 0.3981 0.2253 0.9449 0.034 Uiso 1 1 calc R . .
H7B H 0.4736 0.1730 0.9829 0.034 Uiso 1 1 calc R . .
H7C H 0.4082 0.1441 0.9173 0.034 Uiso 1 1 calc R . .
C8 C 0.61452(18) 0.14645(16) 0.87180(14) 0.0286(6) Uani 1 1 d . . .
H8A H 0.5861 0.1006 0.8560 0.043 Uiso 1 1 calc R . .
H8B H 0.6472 0.1400 0.9185 0.043 Uiso 1 1 calc R . .
H8C H 0.6564 0.1615 0.8389 0.043 Uiso 1 1 calc R . .
C9 C 0.57999(17) 0.30757(15) 0.91546(12) 0.0221(6) Uani 1 1 d . . .
C10 C 0.6472(2) 0.33896(18) 0.86591(14) 0.0358(8) Uani 1 1 d . . .
H10A H 0.6141 0.3526 0.8209 0.054 Uiso 1 1 calc R . .
H10B H 0.6921 0.3021 0.8582 0.054 Uiso 1 1 calc R . .
H10C H 0.6772 0.3818 0.8877 0.054 Uiso 1 1 calc R . .
C11 C 0.5069(2) 0.36639(16) 0.92494(16) 0.0362(7) Uani 1 1 d . . .
H11A H 0.5361 0.4107 0.9442 0.054 Uiso 1 1 calc R . .
H11B H 0.4658 0.3482 0.9572 0.054 Uiso 1 1 calc R . .
H11C H 0.4732 0.3770 0.8794 0.054 Uiso 1 1 calc R . .
C12 C 0.63254(18) 0.29199(17) 0.98917(12) 0.0288(6) Uani 1 1 d . . .
H12A H 0.6581 0.3373 1.0092 0.043 Uiso 1 1 calc R . .
H12B H 0.6810 0.2574 0.9841 0.043 Uiso 1 1 calc R . .
H12C H 0.5914 0.2716 1.0203 0.043 Uiso 1 1 calc R . .
C13 C 0.16374(18) -0.02489(16) 0.75816(14) 0.0275(6) Uani 1 1 d . . .
H13A H 0.1236 0.0110 0.7336 0.041 Uiso 1 1 calc R . .
H13B H 0.1288 -0.0577 0.7848 0.041 Uiso 1 1 calc R . .
H13C H 0.1934 -0.0529 0.7239 0.041 Uiso 1 1 calc R . .
C14 C 0.19251(18) 0.08276(15) 0.88408(13) 0.0253(6) Uani 1 1 d . . .
H14A H 0.2362 0.1142 0.9112 0.038 Uiso 1 1 calc R . .
H14B H 0.1634 0.0514 0.9161 0.038 Uiso 1 1 calc R . .
H14C H 0.1470 0.1126 0.8570 0.038 Uiso 1 1 calc R . .
C15 C 0.31950(17) -0.05059(14) 0.87821(12) 0.0205(5) Uani 1 1 d . . .
C16 C 0.40101(18) -0.01709(15) 0.92514(13) 0.0265(6) Uani 1 1 d . . .
H16A H 0.4318 -0.0552 0.9542 0.040 Uiso 1 1 calc R . .
H16B H 0.3795 0.0204 0.9554 0.040 Uiso 1 1 calc R . .
H16C H 0.4428 0.0045 0.8953 0.040 Uiso 1 1 calc R . .
C17 C 0.3561(2) -0.11225(15) 0.83296(14) 0.0290(6) Uani 1 1 d . . .
H17A H 0.4023 -0.0925 0.8060 0.044 Uiso 1 1 calc R . .
H17B H 0.3067 -0.1319 0.8007 0.044 Uiso 1 1 calc R . .
H17C H 0.3820 -0.1509 0.8638 0.044 Uiso 1 1 calc R . .
C18 C 0.2543(2) -0.08666(16) 0.92734(14) 0.0294(6) Uani 1 1 d . . .
H18A H 0.2840 -0.1285 0.9513 0.044 Uiso 1 1 calc R . .
H18B H 0.1994 -0.1027 0.8991 0.044 Uiso 1 1 calc R . .
H18C H 0.2390 -0.0512 0.9621 0.044 Uiso 1 1 calc R . .
C19 C 0.34196(19) 0.41083(16) 0.59060(13) 0.0281(6) Uani 1 1 d . . .
H19A H 0.4046 0.3947 0.5979 0.042 Uiso 1 1 calc R . .
H19B H 0.3400 0.4639 0.5889 0.042 Uiso 1 1 calc R . .
H19C H 0.3132 0.3911 0.5463 0.042 Uiso 1 1 calc R . .
C20 C 0.33566(18) 0.42145(15) 0.74961(13) 0.0235(5) Uani 1 1 d . . .
H20A H 0.3065 0.4045 0.7899 0.035 Uiso 1 1 calc R . .
H20B H 0.3299 0.4742 0.7457 0.035 Uiso 1 1 calc R . .
H20C H 0.3994 0.4082 0.7561 0.035 Uiso 1 1 calc R . .
C21 C 0.15507(18) 0.40969(15) 0.64898(13) 0.0236(6) Uani 1 1 d . . .
C22 C 0.1497(2) 0.49195(17) 0.62722(16) 0.0374(7) Uani 1 1 d . . .
H22A H 0.0869 0.5079 0.6228 0.056 Uiso 1 1 calc R . .
H22B H 0.1738 0.4981 0.5822 0.056 Uiso 1 1 calc R . .
H22C H 0.1849 0.5210 0.6631 0.056 Uiso 1 1 calc R . .
C23 C 0.10688(18) 0.39908(17) 0.71695(14) 0.0300(6) Uani 1 1 d . . .
H23A H 0.1383 0.4272 0.7554 0.045 Uiso 1 1 calc R . .
H23B H 0.1077 0.3476 0.7297 0.045 Uiso 1 1 calc R . .
H23C H 0.0446 0.4158 0.7081 0.045 Uiso 1 1 calc R . .
C24 C 0.10277(19) 0.36338(18) 0.58863(15) 0.0345(7) Uani 1 1 d . . .
H24A H 0.0404 0.3801 0.5806 0.052 Uiso 1 1 calc R . .
H24B H 0.1039 0.3122 0.6023 0.052 Uiso 1 1 calc R . .
H24C H 0.1315 0.3691 0.5455 0.052 Uiso 1 1 calc R . .
C25 C 0.13533(18) 0.18863(14) 0.73733(13) 0.0216(5) Uani 1 1 d . . .
C26 C 0.05328(18) 0.18162(14) 0.72019(13) 0.0209(5) Uani 1 1 d . . .
C27 C -0.04393(17) 0.17130(15) 0.69954(12) 0.0207(5) Uani 1 1 d . . .
C28 C -0.08428(19) 0.10274(17) 0.70723(16) 0.0342(7) Uani 1 1 d . . .
H28 H -0.0483 0.0629 0.7246 0.041 Uiso 1 1 calc R . .
C29 C -0.0992(2) 0.22888(18) 0.67211(18) 0.0415(8) Uani 1 1 d . . .
H29 H -0.0735 0.2751 0.6658 0.050 Uiso 1 1 calc R . .
C30 C -0.1778(2) 0.09295(19) 0.68928(17) 0.0419(8) Uani 1 1 d . . .
H30 H -0.2040 0.0467 0.6948 0.050 Uiso 1 1 calc R . .
C31 C -0.1927(2) 0.2185(2) 0.6539(2) 0.0495(10) Uani 1 1 d . . .
H31 H -0.2288 0.2577 0.6352 0.059 Uiso 1 1 calc R . .
C32 C -0.23178(19) 0.15112(19) 0.66341(15) 0.0369(8) Uani 1 1 d . . .
H32 H -0.2946 0.1447 0.6524 0.044 Uiso 1 1 calc R . .
C33 C 0.24492(17) 0.28067(14) 0.86830(13) 0.0213(5) Uani 1 1 d . . .
C34 C 0.21634(16) 0.32615(15) 0.90847(12) 0.0195(5) Uani 1 1 d . . .
C35 C 0.18711(17) 0.38291(15) 0.95524(12) 0.0213(5) Uani 1 1 d . . .
C36 C 0.2217(2) 0.45430(17) 0.95267(15) 0.0378(7) Uani 1 1 d . . .
H36 H 0.2646 0.4653 0.9214 0.045 Uiso 1 1 calc R . .
C37 C 0.12461(18) 0.36763(16) 1.00360(13) 0.0252(6) Uani 1 1 d . . .
H37 H 0.1014 0.3200 1.0065 0.030 Uiso 1 1 calc R . .
C38 C 0.1926(3) 0.50921(18) 0.99646(18) 0.0479(9) Uani 1 1 d . . .
H38 H 0.2152 0.5571 0.9935 0.058 Uiso 1 1 calc R . .
C39 C 0.0963(2) 0.42312(18) 1.04792(14) 0.0323(7) Uani 1 1 d . . .
H39 H 0.0542 0.4125 1.0800 0.039 Uiso 1 1 calc R . .
C40 C 0.1309(2) 0.49362(18) 1.04403(15) 0.0408(8) Uani 1 1 d . . .
H40 H 0.1124 0.5306 1.0736 0.049 Uiso 1 1 calc R . .
C41 C -0.0638(2) 0.31206(18) 0.88459(19) 0.0421(8) Uani 1 1 d . . .
H41A H -0.1091 0.3181 0.8434 0.051 Uiso 1 1 calc R . .
H41B H -0.0294 0.3577 0.8922 0.051 Uiso 1 1 calc R . .
C42 C -0.0443(3) 0.18559(19) 0.9006(2) 0.0490(9) Uani 1 1 d . . .
H42A H 0.0019 0.1570 0.9295 0.059 Uiso 1 1 calc R . .
H42B H -0.0699 0.1550 0.8609 0.059 Uiso 1 1 calc R . .
C43 C -0.1089(2) 0.2920(2) 0.9498(2) 0.0501(9) Uani 1 1 d . . .
H43A H -0.1687 0.3151 0.9489 0.060 Uiso 1 1 calc R . .
H43B H -0.0714 0.3065 0.9932 0.060 Uiso 1 1 calc R . .
C44 C -0.1172(2) 0.2084(2) 0.9441(2) 0.0567(10) Uani 1 1 d . . .
H44A H -0.1083 0.1858 0.9911 0.068 Uiso 1 1 calc R . .
H44B H -0.1771 0.1944 0.9210 0.068 Uiso 1 1 calc R . .
Li1 Li 0.1047(3) 0.2515(3) 0.8298(3) 0.0363(12) Uani 1 1 d . . .

loop_
_atom_site_aniso_label
_atom_site_aniso_U_11
_atom_site_aniso_U_22
_atom_site_aniso_U_33
_atom_site_aniso_U_23
_atom_site_aniso_U_13
_atom_site_aniso_U_12
U1 0.01331(4) 0.01336(4) 0.01598(4) -0.00074(4) 0.00303(2) -0.00057(4)
O1 0.0257(10) 0.0268(12) 0.0449(11) -0.0089(9) 0.0148(8) -0.0012(9)
Si1 0.0164(3) 0.0208(4) 0.0176(3) 0.0030(3) 0.0008(2) -0.0026(3)
Si2 0.0183(3) 0.0168(4) 0.0206(3) 0.0002(3) 0.0050(2) 0.0002(3)
Si3 0.0190(3) 0.0172(4) 0.0193(3) 0.0017(3) 0.0025(2) -0.0001(3)
N1 0.0168(10) 0.0186(11) 0.0184(9) 0.0011(8) 0.0049(7) -0.0035(8)
N2 0.0190(11) 0.0169(11) 0.0205(9) -0.0006(8) 0.0066(8) 0.0011(9)
N3 0.0172(10) 0.0192(12) 0.0189(9) -0.0007(8) 0.0004(7) -0.0004(9)
N4 0.0157(10) 0.0164(11) 0.0183(9) -0.0006(8) 0.0036(7) 0.0002(8)
C1 0.0151(12) 0.0289(16) 0.0202(11) 0.0039(10) 0.0017(9) -0.0055(11)
C2 0.0189(12) 0.0260(15) 0.0217(11) 0.0027(10) 0.0062(9) 0.0026(11)
C3 0.0242(13) 0.0170(14) 0.0248(11) 0.0008(10) 0.0098(10) 0.0021(11)
C4 0.0265(14) 0.0188(14) 0.0224(11) -0.0042(10) 0.0102(10) -0.0014(11)
C5 0.0227(13) 0.0203(14) 0.0199(11) -0.0006(10) 0.0005(9) -0.0013(11)
C6 0.0267(13) 0.0212(14) 0.0154(10) -0.0002(10) 0.0029(8) -0.0013(12)
C7 0.0219(13) 0.0232(15) 0.0234(11) 0.0013(10) 0.0047(9) -0.0037(11)
C8 0.0247(14) 0.0325(18) 0.0281(13) 0.0038(12) 0.0007(10) 0.0038(12)
C9 0.0228(13) 0.0242(16) 0.0187(10) 0.0043(10) -0.0007(9) -0.0064(11)
C10 0.0449(18) 0.040(2) 0.0218(12) 0.0023(12) 0.0007(11) -0.0257(15)
C11 0.0410(18) 0.0245(17) 0.0403(16) -0.0037(13) -0.0075(13) -0.0031(14)
C12 0.0296(14) 0.0350(17) 0.0203(11) 0.0010(12) -0.0034(9) -0.0079(14)
C13 0.0248(14) 0.0249(16) 0.0323(13) 0.0015(12) 0.0010(11) -0.0065(12)
C14 0.0258(14) 0.0217(15) 0.0301(13) 0.0050(11) 0.0112(10) 0.0052(12)
C15 0.0253(13) 0.0164(14) 0.0206(11) 0.0001(9) 0.0057(9) 0.0011(11)
C16 0.0307(15) 0.0229(16) 0.0253(12) 0.0024(11) 0.0005(10) 0.0065(12)
C17 0.0404(17) 0.0199(15) 0.0280(13) 0.0009(11) 0.0091(11) 0.0090(13)
C18 0.0390(17) 0.0217(16) 0.0291(13) 0.0086(11) 0.0109(11) 0.0049(13)
C19 0.0338(16) 0.0238(16) 0.0277(13) 0.0041(11) 0.0080(11) -0.0033(13)
C20 0.0255(14) 0.0200(15) 0.0252(12) -0.0004(10) 0.0032(10) -0.0013(11)
C21 0.0237(13) 0.0196(15) 0.0273(12) 0.0045(10) 0.0017(10) 0.0044(11)
C22 0.0365(17) 0.0273(18) 0.0481(17) 0.0111(14) 0.0040(13) 0.0095(14)
C23 0.0215(14) 0.0306(18) 0.0390(15) 0.0029(12) 0.0085(11) 0.0067(12)
C24 0.0235(14) 0.041(2) 0.0378(15) -0.0011(14) -0.0045(11) 0.0064(13)
C25 0.0236(13) 0.0166(14) 0.0251(12) -0.0018(10) 0.0052(10) -0.0011(10)
C26 0.0230(13) 0.0144(13) 0.0253(12) 0.0009(10) 0.0032(10) 0.0006(10)
C27 0.0184(12) 0.0222(15) 0.0216(11) 0.0000(10) 0.0023(9) -0.0002(11)
C28 0.0227(14) 0.0266(17) 0.0506(17) 0.0132(14) -0.0075(12) -0.0046(12)
C29 0.0261(16) 0.0251(18) 0.070(2) 0.0078(16) -0.0100(15) -0.0030(13)
C30 0.0256(16) 0.041(2) 0.0557(19) 0.0159(16) -0.0086(14) -0.0124(14)
C31 0.0249(16) 0.039(2) 0.080(3) 0.0074(18) -0.0153(16) 0.0086(15)
C32 0.0160(13) 0.052(2) 0.0406(16) 0.0015(15) -0.0044(11) -0.0050(14)
C33 0.0190(12) 0.0214(16) 0.0238(11) -0.0003(10) 0.0030(9) -0.0016(10)
C34 0.0171(12) 0.0202(14) 0.0212(11) -0.0008(10) 0.0019(9) -0.0006(10)
C35 0.0222(13) 0.0206(14) 0.0206(11) -0.0029(10) 0.0003(9) 0.0035(11)
C36 0.052(2) 0.0265(18) 0.0380(16) -0.0090(13) 0.0176(14) -0.0049(15)
C37 0.0273(14) 0.0245(16) 0.0237(12) -0.0004(11) 0.0021(10) 0.0062(12)
C38 0.076(3) 0.0205(18) 0.0494(19) -0.0098(15) 0.0170(18) -0.0042(17)
C39 0.0318(16) 0.040(2) 0.0259(13) -0.0020(12) 0.0084(11) 0.0154(14)
C40 0.058(2) 0.033(2) 0.0318(15) -0.0112(13) 0.0060(14) 0.0154(17)
C41 0.0274(16) 0.0287(19) 0.070(2) -0.0015(16) 0.0047(15) 0.0046(13)
C42 0.056(2) 0.034(2) 0.062(2) 0.0021(16) 0.0245(18) -0.0022(17)
C43 0.0256(16) 0.057(3) 0.071(2) -0.025(2) 0.0200(15) -0.0039(17)
C44 0.039(2) 0.058(3) 0.077(3) 0.010(2) 0.0270(18) 0.0040(19)
Li1 0.026(3) 0.042(3) 0.042(3) -0.011(2) 0.009(2) -0.004(2)

loop_
_atom_type_symbol
_atom_type_description
_atom_type_scat_dispersion_real
_atom_type_scat_dispersion_imag
_atom_type_scat_source
C C 0.0033 0.0016 'International Tables Vol C Tables 4.2.6.8 and 6.1.1.4'
H H 0.0000 0.0000 'International Tables Vol C Tables 4.2.6.8 and 6.1.1.4'
Li Li -0.0003 0.0001 'International Tables Vol C Tables 4.2.6.8 and 6.1.1.4'
N N 0.0061 0.0033 'International Tables Vol C Tables 4.2.6.8 and 6.1.1.4'
O O 0.0106 0.0060 'International Tables Vol C Tables 4.2.6.8 and 6.1.1.4'
Si Si 0.0817 0.0704 'International Tables Vol C Tables 4.2.6.8 and 6.1.1.4'
U U -9.6767 9.6646 'International Tables Vol C Tables 4.2.6.8 and 6.1.1.4'

loop_
_geom_angle_atom_site_label_1
_geom_angle_atom_site_label_2
_geom_angle_atom_site_label_3
_geom_angle
_geom_angle_site_symmetry_1
_geom_angle_site_symmetry_3
_geom_angle_publ_flag
N3 U1 N1 94.80(7) . . ?
N3 U1 N2 129.65(7) . . ?
N1 U1 N2 98.30(7) . . ?
N3 U1 C33 102.92(8) . . ?
N1 U1 C33 101.39(7) . . ?
N2 U1 C33 121.41(7) . . ?
N3 U1 C25 80.65(7) . . ?
N1 U1 C25 175.05(8) . . ?
N2 U1 C25 86.16(8) . . ?
C33 U1 C25 77.91(8) . . ?
N3 U1 N4 69.43(7) . . ?
N1 U1 N4 70.03(6) . . ?
N2 U1 N4 70.06(6) . . ?
C33 U1 N4 167.32(7) . . ?
C25 U1 N4 109.81(7) . . ?
N3 U1 Li1 93.52(11) . . ?
N1 U1 Li1 140.31(10) . . ?
N2 U1 Li1 105.81(11) . . ?
C33 U1 Li1 39.00(10) . . ?
C25 U1 Li1 38.95(10) . . ?
N4 U1 Li1 148.07(9) . . ?
C41 O1 C42 107.3(2) . . ?
C41 O1 Li1 128.7(3) . . ?
C42 O1 Li1 124.0(3) . . ?
N1 Si1 C7 107.46(11) . . ?
N1 Si1 C8 110.78(11) . . ?
C7 Si1 C8 108.22(12) . . ?
N1 Si1 C9 113.49(11) . . ?
C7 Si1 C9 107.75(11) . . ?
C8 Si1 C9 108.97(12) . . ?
N2 Si2 C14 109.10(11) . . ?
N2 Si2 C13 110.05(11) . . ?
C14 Si2 C13 108.34(13) . . ?
N2 Si2 C15 114.82(10) . . ?
C14 Si2 C15 106.98(11) . . ?
C13 Si2 C15 107.34(12) . . ?
N3 Si3 C20 108.77(11) . . ?
N3 Si3 C19 110.78(11) . . ?
C20 Si3 C19 106.99(12) . . ?
N3 Si3 C21 112.47(11) . . ?
C20 Si3 C21 109.58(12) . . ?
C19 Si3 C21 108.11(12) . . ?
C1 N1 Si1 118.06(15) . . ?
C1 N1 U1 116.09(14) . . ?
Si1 N1 U1 122.95(10) . . ?
C3 N2 Si2 113.86(16) . . ?
C3 N2 U1 120.67(15) . . ?
Si2 N2 U1 124.72(10) . . ?
C5 N3 Si3 118.16(16) . . ?
C5 N3 U1 108.54(15) . . ?
Si3 N3 U1 133.27(10) . . ?
C4 N4 C2 113.0(2) . . ?
C4 N4 C6 110.80(18) . . ?
C2 N4 C6 111.48(19) . . ?
C4 N4 U1 105.83(13) . . ?
C2 N4 U1 107.76(13) . . ?
C6 N4 U1 107.63(14) . . ?
N1 C1 C2 109.7(2) . . ?
N4 C2 C1 110.0(2) . . ?
N2 C3 C4 111.0(2) . . ?
N4 C4 C3 111.45(19) . . ?
N3 C5 C6 109.15(19) . . ?
N4 C6 C5 108.66(19) . . ?
C11 C9 C12 108.0(2) . . ?
C11 C9 C10 108.5(2) . . ?
C12 C9 C10 108.8(2) . . ?
C11 C9 Si1 110.31(18) . . ?
C12 C9 Si1 110.63(18) . . ?
C10 C9 Si1 110.41(18) . . ?
C16 C15 C17 107.9(2) . . ?
C16 C15 C18 108.5(2) . . ?
C17 C15 C18 107.6(2) . . ?
C16 C15 Si2 111.16(18) . . ?
C17 C15 Si2 112.78(16) . . ?
C18 C15 Si2 108.65(17) . . ?
C23 C21 C22 109.0(2) . . ?
C23 C21 C24 107.8(2) . . ?
C22 C21 C24 108.7(2) . . ?
C23 C21 Si3 109.87(17) . . ?
C22 C21 Si3 111.11(19) . . ?
C24 C21 Si3 110.27(18) . . ?
C26 C25 Li1 88.9(2) . . ?
C26 C25 U1 177.8(2) . . ?
Li1 C25 U1 91.96(16) . . ?
C25 C26 C27 178.5(3) . . ?
C25 C26 Li1 61.52(19) . . ?
C27 C26 Li1 119.4(2) . . ?
C29 C27 C28 118.1(2) . . ?
C29 C27 C26 121.5(3) . . ?
C28 C27 C26 120.4(2) . . ?
C27 C28 C30 120.7(3) . . ?
C27 C29 C31 120.9(3) . . ?
C32 C30 C28 120.3(3) . . ?
C32 C31 C29 120.4(3) . . ?
C31 C32 C30 119.6(3) . . ?
C34 C33 Li1 89.5(2) . . ?
C34 C33 U1 169.1(2) . . ?
Li1 C33 U1 93.04(16) . . ?
C33 C34 C35 176.5(3) . . ?
C33 C34 Li1 60.98(19) . . ?
C35 C34 Li1 121.8(2) . . ?
C36 C35 C37 118.5(2) . . ?
C36 C35 C34 120.2(2) . . ?
C37 C35 C34 121.3(2) . . ?
C38 C36 C35 120.4(3) . . ?
C35 C37 C39 120.7(3) . . ?
C40 C38 C36 120.6(3) . . ?
C40 C39 C37 119.8(3) . . ?
C38 C40 C39 120.0(3) . . ?
O1 C41 C43 105.2(3) . . ?
O1 C42 C44 108.3(3) . . ?
C41 C43 C44 102.8(3) . . ?
C42 C44 C43 105.1(3) . . ?
O1 Li1 C25 128.1(3) . . ?
O1 Li1 C33 132.3(3) . . ?
C25 Li1 C33 97.0(2) . . ?
O1 Li1 C26 100.0(2) . . ?
C25 Li1 C26 29.63(11) . . ?
C33 Li1 C26 126.5(2) . . ?
O1 Li1 C34 105.9(2) . . ?
C25 Li1 C34 125.6(2) . . ?
C33 Li1 C34 29.49(11) . . ?
C26 Li1 C34 154.0(2) . . ?
O1 Li1 U1 164.9(3) . . ?
C25 Li1 U1 49.08(12) . . ?
C33 Li1 U1 47.97(12) . . ?
C26 Li1 U1 78.70(14) . . ?
C34 Li1 U1 77.09(13) . . ?

loop_
_geom_bond_atom_site_label_1
_geom_bond_atom_site_label_2
_geom_bond_distance
_geom_bond_site_symmetry_2
_geom_bond_publ_flag
U1 N3 2.2437(19) . ?
U1 N1 2.2799(19) . ?
U1 N2 2.293(2) . ?
U1 C33 2.562(2) . ?
U1 C25 2.604(3) . ?
U1 N4 2.6597(19) . ?
U1 Li1 3.444(5) . ?
O1 C41 1.437(3) . ?
O1 C42 1.443(4) . ?
O1 Li1 1.875(5) . ?
Si1 N1 1.721(2) . ?
Si1 C7 1.877(2) . ?
Si1 C8 1.881(3) . ?
Si1 C9 1.906(3) . ?
Si2 N2 1.731(2) . ?
Si2 C14 1.884(3) . ?
Si2 C13 1.888(3) . ?
Si2 C15 1.918(3) . ?
Si3 N3 1.722(2) . ?
Si3 C20 1.869(2) . ?
Si3 C19 1.875(3) . ?
Si3 C21 1.913(3) . ?
N1 C1 1.482(3) . ?
N2 C3 1.485(3) . ?
N3 C5 1.478(3) . ?
N4 C4 1.474(3) . ?
N4 C2 1.478(3) . ?
N4 C6 1.482(3) . ?
C1 C2 1.518(4) . ?
C3 C4 1.520(3) . ?
C5 C6 1.516(3) . ?
C9 C11 1.534(4) . ?
C9 C12 1.536(3) . ?
C9 C10 1.539(3) . ?
C15 C16 1.531(3) . ?
C15 C17 1.535(3) . ?
C15 C18 1.546(3) . ?
C21 C23 1.540(3) . ?
C21 C22 1.542(4) . ?
C21 C24 1.545(4) . ?
C25 C26 1.219(3) . ?
C25 Li1 2.167(5) . ?
C26 C27 1.449(3) . ?
C26 Li1 2.464(6) . ?
C27 C29 1.384(4) . ?
C27 C28 1.388(4) . ?
C28 C30 1.388(4) . ?
C29 C31 1.389(4) . ?
C30 C32 1.373(4) . ?
C31 C32 1.367(4) . ?
C33 C34 1.222(3) . ?
C33 Li1 2.170(5) . ?
C34 C35 1.447(3) . ?
C34 Li1 2.482(6) . ?
C35 C36 1.389(4) . ?
C35 C37 1.390(3) . ?
C36 C38 1.387(4) . ?
C37 C39 1.397(4) . ?
C38 C40 1.372(4) . ?
C39 C40 1.377(4) . ?
C41 C43 1.501(5) . ?
C42 C44 1.477(4) . ?
C43 C44 1.518(5) . ?
